data_4109953
loop_
_publ_author_name
'Charles P. Casey'
'Timothy B. Clark'
'Ilia A. Guzei'

_publ_contact_author_address
;
Department of Chemistry
University of Wisconsin-Madison
1101 University Ave
Madison, WI  53706
USA
;
_publ_contact_author_email iguzei@chem.wisc.edu
_publ_contact_author_fax 608-262-0381
_publ_contact_author_name
;
Guzei, Ilia A. 
;
_publ_contact_author_phone 608-263-4694
_publ_section_title
;
 Intramolecular Trapping of an Intermediate in the Reduction of Imines by
 a Hydroxycyclopentadienyl Ruthenium Hydride: Support for a Concerted
 Outer Sphere Mechanism
;
_journal_name_full 'Journal of the American Chemical Society'
_journal_page_first 11821
_journal_page_last 11827
_journal_paper_doi 10.1021/ja073370x
_journal_volume 129
_journal_year 2007
_chemical_formula_moiety 'C86 H74 N2 O6 Ru2, 4(CH2 Cl2), 2(C7 H8)'
_chemical_formula_sum 'C104 H98 Cl8 N2 O6 Ru2'
_chemical_formula_weight 1957.58
_space_group_IT_number 2
_symmetry_cell_setting triclinic
_symmetry_Int_Tables_number 2
_symmetry_space_group_name_Hall '-P 1'
_symmetry_space_group_name_H-M 'P -1'
_atom_sites_solution_hydrogens geom
_atom_sites_solution_primary direct
_atom_sites_solution_secondary difmap
_audit_creation_method
;
manual editing of the CIF file 
created by SHELXTL Ver. 6.10
and processed with modiCIfer-09152005. 
;
_audit_update_record
;
2007-03-05 # Formatted by publCIF
;
_cell_angle_alpha 80.245(3)
_cell_angle_beta 87.922(4)
_cell_angle_gamma 81.829(3)
_cell_formula_units_Z 1
_cell_length_a 9.898(2)
_cell_length_b 10.507(2)
_cell_length_c 21.638(4)
_cell_measurement_reflns_used 6267
_cell_measurement_temperature 100(2)
_cell_measurement_theta_max 28.1943
_cell_measurement_theta_min 2.2769
_cell_volume 2195.1(7)
_computing_cell_refinement 'SAINT Ver. 6.22  (Bruker-AXS, 2003)'
_computing_data_collection 'SMART Ver. 5.622 (Bruker-AXS, 2003)'
_computing_data_reduction 'SAINT Ver. 6.22'
_computing_molecular_graphics 'SHELXTL Ver. 6.10'
_computing_publication_material 'SHELXTL Ver. 6.10'
_computing_structure_refinement 'SHELXTL Ver. 6.10'
_computing_structure_solution 'SHELXTL Ver. 6.10 (Bruker-AXS, 2003)'
_diffrn_ambient_temperature 100(2)
_diffrn_measured_fraction_theta_full 0.987
_diffrn_measured_fraction_theta_max 0.987
_diffrn_measurement_device_type 'Bruker CCD-1000 area detector'
_diffrn_measurement_method '0.30\% \w scans'
_diffrn_radiation_monochromator graphite
_diffrn_radiation_source 'fine-focus sealed tube'
_diffrn_radiation_type Mo-K\a
_diffrn_radiation_wavelength 0.71073
_diffrn_reflns_av_R_equivalents 0.0391
_diffrn_reflns_av_sigmaI/netI 0.0412
_diffrn_reflns_limit_h_max 13
_diffrn_reflns_limit_h_min -13
_diffrn_reflns_limit_k_max 14
_diffrn_reflns_limit_k_min -13
_diffrn_reflns_limit_l_max 28
_diffrn_reflns_limit_l_min -28
_diffrn_reflns_number 37090
_diffrn_reflns_theta_full 28.34
_diffrn_reflns_theta_max 28.34
_diffrn_reflns_theta_min 0.95
_diffrn_standards_number 0
_exptl_absorpt_coefficient_mu 0.647
_exptl_absorpt_correction_T_max 0.9746
_exptl_absorpt_correction_T_min 0.7552
_exptl_absorpt_correction_type multi-scan
_exptl_absorpt_process_details
;
SADABS  (Bruker-AXS, 2003)
;
_exptl_crystal_colour yellow
_exptl_crystal_density_diffrn 1.481
_exptl_crystal_description plate
_exptl_crystal_F_000 1008
_exptl_crystal_size_max 0.46
_exptl_crystal_size_mid 0.20
_exptl_crystal_size_min 0.04
_platon_squeeze_details
;
The volume occupied by solvent is 20.8 percent of the unit cell.
;
_refine_diff_density_max 1.144
_refine_diff_density_min -0.338
_refine_diff_density_rms 0.091
_refine_ls_extinction_method none
_refine_ls_goodness_of_fit_ref 0.840
_refine_ls_hydrogen_treatment constr
_refine_ls_matrix_type full
_refine_ls_number_parameters 453
_refine_ls_number_reflns 10795
_refine_ls_number_restraints 0
_refine_ls_restrained_S_all 0.840
_refine_ls_R_factor_all 0.0440
_refine_ls_R_factor_gt 0.0353
_refine_ls_shift/su_max 0.003
_refine_ls_shift/su_mean 0.000
_refine_ls_structure_factor_coef Fsqd
_refine_ls_weighting_details 'calc w=1/[\s^2^(Fo^2^)+(0.0570P)^2^+2.0914P] where P=(Fo^2^+2Fc^2^)/3'
_refine_ls_weighting_scheme calc
_refine_ls_wR_factor_gt 0.0844
_refine_ls_wR_factor_ref 0.0882
_reflns_number_gt 9029
_reflns_number_total 10795
_reflns_threshold_expression I>2\s(I)
_cod_data_source_file ja073370xsi20070522_011239.cif
_cod_data_source_block casey66
_cod_original_cell_volume 2195.1(8)
_cod_original_sg_symbol_Hall '-P 1        '
_cod_original_sg_symbol_H-M 'P -1 '
_cod_database_code 4109953

loop_
_symmetry_equiv_pos_as_xyz
'x, y, z'
'-x, -y, -z'

loop_
_atom_site_label
_atom_site_type_symbol
_atom_site_fract_x
_atom_site_fract_y
_atom_site_fract_z
_atom_site_U_iso_or_equiv
_atom_site_adp_type
_atom_site_occupancy
_atom_site_symmetry_multiplicity
_atom_site_calc_flag
_atom_site_refinement_flags
Ru1 Ru 0.028316(16) 0.935526(14) 0.811682(7) 0.01365(5) Uani 1 1 d .
O1 O 0.18935(15) 1.19444(13) 0.79034(7) 0.0198(3) Uani 1 1 d .
O2 O 0.06771(16) 0.69347(14) 0.91119(7) 0.0247(3) Uani 1 1 d .
O3 O -0.26398(16) 0.89684(16) 0.78988(8) 0.0278(3) Uani 1 1 d .
N1 N -0.03014(16) 1.09647(15) 0.86686(8) 0.0145(3) Uani 1 1 d .
H1 H 0.0356 1.1511 0.8547 0.017 Uiso 1 1 calc R
C1 C 0.1826(2) 1.09018(18) 0.77028(9) 0.0174(4) Uani 1 1 d .
C2 C 0.2507(2) 0.95860(18) 0.79677(9) 0.0167(4) Uani 1 1 d .
C3 C 0.2130(2) 0.86792(18) 0.75882(9) 0.0168(4) Uani 1 1 d .
C4 C 0.1099(2) 0.93606(18) 0.71576(9) 0.0176(4) Uani 1 1 d .
C5 C 0.0839(2) 1.07055(18) 0.72473(9) 0.0171(4) Uani 1 1 d .
C6 C 0.3522(2) 0.93069(19) 0.84705(10) 0.0180(4) Uani 1 1 d .
C7 C 0.4224(2) 1.0299(2) 0.86026(10) 0.0208(4) Uani 1 1 d .
H7 H 0.4074 1.1142 0.8354 0.025 Uiso 1 1 calc R
C8 C 0.5139(2) 1.0053(2) 0.90963(11) 0.0239(4) Uani 1 1 d .
H8 H 0.5590 1.0739 0.9186 0.029 Uiso 1 1 calc R
C9 C 0.5403(2) 0.8830(2) 0.94584(11) 0.0244(4) Uani 1 1 d .
H9 H 0.6037 0.8671 0.9791 0.029 Uiso 1 1 calc R
C10 C 0.4725(2) 0.7837(2) 0.93266(10) 0.0223(4) Uani 1 1 d .
H10 H 0.4898 0.6991 0.9571 0.027 Uiso 1 1 calc R
C11 C 0.3799(2) 0.80707(19) 0.88420(10) 0.0201(4) Uani 1 1 d .
H11 H 0.3343 0.7381 0.8759 0.024 Uiso 1 1 calc R
C12 C 0.2867(2) 0.73554(18) 0.75589(9) 0.0175(4) Uani 1 1 d .
C13 C 0.4296(2) 0.7186(2) 0.75159(10) 0.0229(4) Uani 1 1 d .
H13 H 0.4771 0.7912 0.7514 0.027 Uiso 1 1 calc R
C14 C 0.5024(2) 0.5972(2) 0.74760(11) 0.0279(5) Uani 1 1 d .
H14 H 0.5992 0.5878 0.7449 0.034 Uiso 1 1 calc R
C15 C 0.4359(2) 0.4890(2) 0.74751(11) 0.0262(5) Uani 1 1 d .
C16 C 0.5167(3) 0.3568(2) 0.74598(14) 0.0387(6) Uani 1 1 d .
H16A H 0.5514 0.3194 0.7880 0.058 Uiso 1 1 calc R
H16B H 0.5935 0.3656 0.7164 0.058 Uiso 1 1 calc R
H16C H 0.4577 0.2994 0.7326 0.058 Uiso 1 1 calc R
C17 C 0.2943(2) 0.5061(2) 0.75064(10) 0.0230(4) Uani 1 1 d .
H17 H 0.2471 0.4338 0.7498 0.028 Uiso 1 1 calc R
C18 C 0.2202(2) 0.62752(19) 0.75499(10) 0.0198(4) Uani 1 1 d .
H18 H 0.1234 0.6367 0.7574 0.024 Uiso 1 1 calc R
C19 C 0.0610(2) 0.88409(19) 0.66164(9) 0.0194(4) Uani 1 1 d .
C20 C -0.0433(2) 0.8066(2) 0.66631(10) 0.0246(4) Uani 1 1 d .
H20 H -0.0862 0.7832 0.7058 0.030 Uiso 1 1 calc R
C21 C -0.0850(2) 0.7631(2) 0.61395(11) 0.0264(5) Uani 1 1 d .
H21 H -0.1571 0.7113 0.6181 0.032 Uiso 1 1 calc R
C22 C -0.0241(3) 0.7935(2) 0.55591(11) 0.0308(5) Uani 1 1 d .
C23 C -0.0694(3) 0.7438(3) 0.49951(13) 0.0460(7) Uani 1 1 d .
H23A H -0.0347 0.6509 0.5025 0.069 Uiso 1 1 calc R
H23B H -0.0336 0.7923 0.4612 0.069 Uiso 1 1 calc R
H23C H -0.1694 0.7560 0.4983 0.069 Uiso 1 1 calc R
C24 C 0.0802(3) 0.8709(3) 0.55148(12) 0.0381(6) Uani 1 1 d .
H24 H 0.1236 0.8935 0.5120 0.046 Uiso 1 1 calc R
C25 C 0.1222(3) 0.9156(2) 0.60348(11) 0.0304(5) Uani 1 1 d .
H25 H 0.1935 0.9683 0.5991 0.037 Uiso 1 1 calc R
C26 C -0.0047(2) 1.17757(19) 0.68617(10) 0.0212(4) Uani 1 1 d .
C27 C -0.1307(2) 1.1605(2) 0.66387(11) 0.0269(5) Uani 1 1 d .
H27 H -0.1614 1.0776 0.6735 0.032 Uiso 1 1 calc R
C28 C -0.2116(3) 1.2633(3) 0.62779(12) 0.0369(6) Uani 1 1 d .
H28 H -0.2964 1.2501 0.6125 0.044 Uiso 1 1 calc R
C29 C -0.1689(3) 1.3848(3) 0.61400(13) 0.0420(7) Uani 1 1 d .
H29 H -0.2252 1.4555 0.5901 0.050 Uiso 1 1 calc R
C30 C -0.0443(3) 1.4028(2) 0.63512(12) 0.0388(6) Uani 1 1 d .
H30 H -0.0142 1.4859 0.6251 0.047 Uiso 1 1 calc R
C31 C 0.0376(3) 1.3007(2) 0.67093(10) 0.0267(5) Uani 1 1 d .
H31 H 0.1232 1.3145 0.6852 0.032 Uiso 1 1 calc R
C32 C -0.1552(2) 0.91239(19) 0.79892(10) 0.0192(4) Uani 1 1 d .
C33 C 0.0471(2) 0.78744(18) 0.87564(9) 0.0171(4) Uani 1 1 d .
C34 C -0.1604(2) 1.17910(18) 0.84173(9) 0.0168(4) Uani 1 1 d .
H34A H -0.2387 1.1337 0.8580 0.020 Uiso 1 1 calc R
H34B H -0.1593 1.1870 0.7955 0.020 Uiso 1 1 calc R
C35 C -0.1826(2) 1.31452(18) 0.85866(9) 0.0167(4) Uani 1 1 d .
C36 C -0.1259(2) 1.4145(2) 0.82057(10) 0.0218(4) Uani 1 1 d .
H36 H -0.0719 1.3967 0.7850 0.026 Uiso 1 1 calc R
C37 C -0.1482(2) 1.5404(2) 0.83439(11) 0.0246(4) Uani 1 1 d .
H37 H -0.1100 1.6083 0.8079 0.030 Uiso 1 1 calc R
C38 C -0.2251(2) 1.5677(2) 0.88617(11) 0.0256(5) Uani 1 1 d .
H38 H -0.2400 1.6540 0.8953 0.031 Uiso 1 1 calc R
C39 C -0.2807(2) 1.4684(2) 0.92488(11) 0.0250(5) Uani 1 1 d .
H39 H -0.3324 1.4861 0.9611 0.030 Uiso 1 1 calc R
C40 C -0.2606(2) 1.3425(2) 0.91055(10) 0.0211(4) Uani 1 1 d .
H40 H -0.3007 1.2752 0.9366 0.025 Uiso 1 1 calc R
C41 C -0.02488(19) 1.07633(17) 0.93707(9) 0.0140(4) Uani 1 1 d .
H41 H -0.0488 1.1638 0.9500 0.017 Uiso 1 1 calc R
C42 C 0.11959(19) 1.02258(18) 0.95961(9) 0.0157(4) Uani 1 1 d .
H42A H 0.1840 1.0814 0.9394 0.019 Uiso 1 1 calc R
H42B H 0.1468 0.9359 0.9473 0.019 Uiso 1 1 calc R
C43 C -0.12739(4) 0.98966(4) 0.968989(19) 0.0151(4) Uani 1 1 d .
H43A H -0.1072 0.9021 0.9569 0.018 Uiso 1 1 calc R
H43B H -0.2208 1.0277 0.9550 0.018 Uiso 1 1 calc R
Cl1 Cl 0.88486(4) 0.63588(4) 0.033229(19) 0.02802(12) Uani 1 1 d R
Cl2 Cl 0.61590(4) 0.60012(4) 0.088584(19) 0.03954(15) Uani 1 1 d R
C44 C 0.78878(4) 0.60797(4) 0.103474(19) 0.0241(4) Uani 1 1 d R
H44A H 0.7937 0.6791 0.1277 0.029 Uiso 1 1 calc R
H44B H 0.8288 0.5251 0.1292 0.029 Uiso 1 1 calc R

loop_
_atom_site_aniso_label
_atom_site_aniso_U_11
_atom_site_aniso_U_22
_atom_site_aniso_U_33
_atom_site_aniso_U_23
_atom_site_aniso_U_13
_atom_site_aniso_U_12
Ru1 0.01636(8) 0.01117(7) 0.01451(8) -0.00501(5) 0.00234(5) -0.00274(5)
O1 0.0241(7) 0.0144(6) 0.0229(8) -0.0070(5) 0.0050(6) -0.0061(5)
O2 0.0296(8) 0.0167(7) 0.0260(8) 0.0001(6) 0.0037(6) -0.0028(6)
O3 0.0216(8) 0.0327(8) 0.0328(9) -0.0127(7) 0.0013(7) -0.0080(6)
N1 0.0163(8) 0.0118(7) 0.0161(8) -0.0041(6) 0.0017(6) -0.0024(6)
C1 0.0198(10) 0.0149(9) 0.0181(10) -0.0033(7) 0.0077(8) -0.0055(7)
C2 0.0190(9) 0.0153(9) 0.0171(10) -0.0054(7) 0.0049(8) -0.0044(7)
C3 0.0182(9) 0.0154(9) 0.0179(10) -0.0048(7) 0.0062(8) -0.0056(7)
C4 0.0209(10) 0.0148(9) 0.0176(10) -0.0051(7) 0.0046(8) -0.0033(7)
C5 0.0197(10) 0.0159(9) 0.0164(10) -0.0046(7) 0.0046(8) -0.0038(7)
C6 0.0160(9) 0.0202(9) 0.0197(10) -0.0090(8) 0.0062(8) -0.0039(7)
C7 0.0175(10) 0.0204(10) 0.0256(11) -0.0072(8) 0.0055(8) -0.0035(8)
C8 0.0176(10) 0.0274(11) 0.0304(12) -0.0122(9) 0.0030(9) -0.0073(8)
C9 0.0157(10) 0.0336(12) 0.0253(11) -0.0095(9) -0.0001(8) -0.0027(8)
C10 0.0178(10) 0.0251(10) 0.0238(11) -0.0062(8) 0.0027(8) -0.0003(8)
C11 0.0197(10) 0.0192(9) 0.0229(11) -0.0078(8) 0.0038(8) -0.0037(8)
C12 0.0222(10) 0.0146(9) 0.0159(9) -0.0055(7) 0.0042(8) -0.0007(7)
C13 0.0235(11) 0.0197(10) 0.0267(11) -0.0077(8) 0.0059(9) -0.0043(8)
C14 0.0195(10) 0.0284(11) 0.0362(13) -0.0105(10) 0.0064(9) -0.0002(8)
C15 0.0330(12) 0.0201(10) 0.0245(11) -0.0075(8) 0.0052(9) 0.0029(9)
C16 0.0406(15) 0.0224(11) 0.0521(17) -0.0140(11) 0.0049(12) 0.0074(10)
C17 0.0321(12) 0.0160(9) 0.0223(11) -0.0069(8) 0.0032(9) -0.0043(8)
C18 0.0217(10) 0.0185(9) 0.0203(10) -0.0063(8) 0.0034(8) -0.0037(8)
C19 0.0255(11) 0.0160(9) 0.0163(10) -0.0058(7) -0.0007(8) 0.0021(8)
C20 0.0343(12) 0.0212(10) 0.0203(11) -0.0083(8) 0.0031(9) -0.0054(9)
C21 0.0334(12) 0.0209(10) 0.0275(12) -0.0106(9) -0.0028(9) -0.0038(9)
C22 0.0403(14) 0.0306(12) 0.0226(12) -0.0104(9) -0.0055(10) -0.0007(10)
C23 0.0611(19) 0.0567(18) 0.0260(14) -0.0188(12) -0.0046(13) -0.0128(15)
C24 0.0487(16) 0.0506(16) 0.0170(11) -0.0082(10) 0.0051(11) -0.0126(12)
C25 0.0350(13) 0.0353(12) 0.0229(12) -0.0057(9) 0.0041(10) -0.0115(10)
C26 0.0286(11) 0.0178(9) 0.0167(10) -0.0048(7) 0.0046(8) -0.0005(8)
C27 0.0310(12) 0.0235(10) 0.0238(11) -0.0019(8) 0.0020(9) 0.0014(9)
C28 0.0323(13) 0.0409(14) 0.0334(14) -0.0026(11) -0.0019(11) 0.0046(11)
C29 0.0548(18) 0.0285(13) 0.0343(14) 0.0036(10) -0.0032(13) 0.0126(12)
C30 0.0637(19) 0.0178(11) 0.0320(14) -0.0012(9) 0.0013(13) 0.0002(11)
C31 0.0408(13) 0.0187(10) 0.0201(11) -0.0033(8) 0.0022(9) -0.0032(9)
C32 0.0253(11) 0.0165(9) 0.0173(10) -0.0072(7) 0.0028(8) -0.0036(8)
C33 0.0167(9) 0.0166(9) 0.0196(10) -0.0069(7) 0.0021(8) -0.0033(7)
C34 0.0169(9) 0.0159(9) 0.0178(10) -0.0055(7) -0.0009(7) 0.0004(7)
C35 0.0181(9) 0.0154(9) 0.0173(10) -0.0064(7) -0.0024(7) 0.0002(7)
C36 0.0238(10) 0.0192(10) 0.0217(11) -0.0044(8) 0.0045(8) -0.0006(8)
C37 0.0242(11) 0.0178(10) 0.0321(12) -0.0047(8) 0.0025(9) -0.0040(8)
C38 0.0250(11) 0.0159(9) 0.0373(13) -0.0116(9) -0.0001(9) 0.0006(8)
C39 0.0208(10) 0.0249(10) 0.0318(12) -0.0144(9) 0.0066(9) -0.0022(8)
C40 0.0192(10) 0.0194(9) 0.0259(11) -0.0073(8) 0.0033(8) -0.0036(8)
C41 0.0155(9) 0.0138(8) 0.0135(9) -0.0049(7) 0.0003(7) -0.0020(7)
C42 0.0151(9) 0.0154(8) 0.0174(10) -0.0051(7) 0.0023(7) -0.0028(7)
C43 0.0139(9) 0.0161(9) 0.0168(9) -0.0055(7) 0.0021(7) -0.0041(7)
Cl1 0.0359(3) 0.0240(2) 0.0266(3) -0.0065(2) 0.0066(2) -0.0114(2)
Cl2 0.0271(3) 0.0606(4) 0.0314(3) -0.0072(3) -0.0008(2) -0.0082(3)
C44 0.0261(11) 0.0241(10) 0.0235(11) -0.0066(8) 0.0019(9) -0.0060(8)

loop_
_atom_type_symbol
_atom_type_description
_atom_type_scat_dispersion_real
_atom_type_scat_dispersion_imag
_atom_type_scat_source
C C 0.0033 0.0016 'International Tables Vol C Tables 4.2.6.8 and 6.1.1.4'
H H 0.0000 0.0000 'International Tables Vol C Tables 4.2.6.8 and 6.1.1.4'
N N 0.0061 0.0033 'International Tables Vol C Tables 4.2.6.8 and 6.1.1.4'
O O 0.0106 0.0060 'International Tables Vol C Tables 4.2.6.8 and 6.1.1.4'
Ru Ru -1.2594 0.8363 'International Tables Vol C Tables 4.2.6.8 and 6.1.1.4'
Cl Cl 0.1484 0.1585 'International Tables Vol C Tables 4.2.6.8 and 6.1.1.4'

loop_
_geom_angle_atom_site_label_1
_geom_angle_atom_site_label_2
_geom_angle_atom_site_label_3
_geom_angle
_geom_angle_site_symmetry_1
_geom_angle_site_symmetry_3
_geom_angle_publ_flag
C33 Ru1 C32 90.38(9) . . yes
C33 Ru1 C4 124.14(8) . . yes
C32 Ru1 C4 99.78(8) . . yes
C33 Ru1 C3 94.68(8) . . yes
C32 Ru1 C3 127.65(8) . . yes
C4 Ru1 C3 37.92(7) . . yes
C33 Ru1 N1 101.66(7) . . yes
C32 Ru1 N1 94.15(7) . . yes
C4 Ru1 N1 131.61(6) . . yes
C3 Ru1 N1 135.00(7) . . yes
C33 Ru1 C2 98.70(8) . . yes
C32 Ru1 C2 163.20(8) . . yes
C4 Ru1 C2 63.43(7) . . yes
C3 Ru1 C2 37.91(7) . . yes
N1 Ru1 C2 97.79(6) . . yes
C33 Ru1 C5 157.64(8) . . yes
C32 Ru1 C5 104.57(8) . . yes
C4 Ru1 C5 37.79(7) . . yes
C3 Ru1 C5 63.05(7) . . yes
N1 Ru1 C5 93.86(6) . . yes
C2 Ru1 C5 62.96(7) . . yes
C33 Ru1 C1 132.34(8) . . yes
C32 Ru1 C1 137.24(8) . . yes
C4 Ru1 C1 61.13(7) . . yes
C3 Ru1 C1 61.07(7) . . yes
N1 Ru1 C1 77.36(6) . . yes
C2 Ru1 C1 36.61(7) . . yes
C5 Ru1 C1 36.38(7) . . yes
C41 N1 C34 112.32(14) . . ?
C41 N1 Ru1 122.93(11) . . ?
C34 N1 Ru1 110.11(11) . . ?
C41 N1 H1 102.9 . . ?
C34 N1 H1 102.9 . . ?
Ru1 N1 H1 102.9 . . ?
O1 C1 C5 126.11(18) . . ?
O1 C1 C2 126.78(19) . . ?
C5 C1 C2 105.98(16) . . ?
O1 C1 Ru1 124.39(13) . . ?
C5 C1 Ru1 65.55(10) . . ?
C2 C1 Ru1 65.33(10) . . ?
C3 C2 C6 127.06(17) . . ?
C3 C2 C1 107.59(17) . . ?
C6 C2 C1 124.86(17) . . ?
C3 C2 Ru1 69.63(11) . . ?
C6 C2 Ru1 124.29(13) . . ?
C1 C2 Ru1 78.06(11) . . ?
C4 C3 C2 108.40(16) . . ?
C4 C3 C12 124.75(17) . . ?
C2 C3 C12 125.83(18) . . ?
C4 C3 Ru1 70.41(11) . . ?
C2 C3 Ru1 72.46(11) . . ?
C12 C3 Ru1 131.95(13) . . ?
C3 C4 C5 108.69(17) . . ?
C3 C4 C19 124.91(17) . . ?
C5 C4 C19 125.12(18) . . ?
C3 C4 Ru1 71.67(11) . . ?
C5 C4 Ru1 73.30(11) . . ?
C19 C4 Ru1 131.22(14) . . ?
C4 C5 C1 108.11(17) . . ?
C4 C5 C26 126.64(18) . . ?
C1 C5 C26 124.10(17) . . ?
C4 C5 Ru1 68.90(11) . . ?
C1 C5 Ru1 78.07(11) . . ?
C26 C5 Ru1 128.52(14) . . ?
C11 C6 C7 117.83(19) . . ?
C11 C6 C2 121.98(18) . . ?
C7 C6 C2 120.17(18) . . ?
C8 C7 C6 120.2(2) . . ?
C8 C7 H7 119.9 . . ?
C6 C7 H7 119.9 . . ?
C9 C8 C7 121.4(2) . . ?
C9 C8 H8 119.3 . . ?
C7 C8 H8 119.3 . . ?
C8 C9 C10 118.8(2) . . ?
C8 C9 H9 120.6 . . ?
C10 C9 H9 120.6 . . ?
C11 C10 C9 120.5(2) . . ?
C11 C10 H10 119.7 . . ?
C9 C10 H10 119.7 . . ?
C10 C11 C6 121.20(19) . . ?
C10 C11 H11 119.4 . . ?
C6 C11 H11 119.4 . . ?
C18 C12 C13 118.06(18) . . ?
C18 C12 C3 123.08(18) . . ?
C13 C12 C3 118.82(18) . . ?
C14 C13 C12 120.8(2) . . ?
C14 C13 H13 119.6 . . ?
C12 C13 H13 119.6 . . ?
C13 C14 C15 121.1(2) . . ?
C13 C14 H14 119.5 . . ?
C15 C14 H14 119.5 . . ?
C17 C15 C14 118.19(19) . . ?
C17 C15 C16 121.4(2) . . ?
C14 C15 C16 120.4(2) . . ?
C15 C16 H16A 109.5 . . ?
C15 C16 H16B 109.5 . . ?
H16A C16 H16B 109.5 . . ?
C15 C16 H16C 109.5 . . ?
H16A C16 H16C 109.5 . . ?
H16B C16 H16C 109.5 . . ?
C15 C17 C18 121.2(2) . . ?
C15 C17 H17 119.4 . . ?
C18 C17 H17 119.4 . . ?
C12 C18 C17 120.7(2) . . ?
C12 C18 H18 119.7 . . ?
C17 C18 H18 119.7 . . ?
C25 C19 C20 118.2(2) . . ?
C25 C19 C4 118.15(19) . . ?
C20 C19 C4 123.69(19) . . ?
C21 C20 C19 120.7(2) . . ?
C21 C20 H20 119.6 . . ?
C19 C20 H20 119.6 . . ?
C22 C21 C20 121.5(2) . . ?
C22 C21 H21 119.3 . . ?
C20 C21 H21 119.3 . . ?
C21 C22 C24 117.6(2) . . ?
C21 C22 C23 120.8(2) . . ?
C24 C22 C23 121.6(2) . . ?
C22 C23 H23A 109.5 . . ?
C22 C23 H23B 109.5 . . ?
H23A C23 H23B 109.5 . . ?
C22 C23 H23C 109.5 . . ?
H23A C23 H23C 109.5 . . ?
H23B C23 H23C 109.5 . . ?
C25 C24 C22 121.4(2) . . ?
C25 C24 H24 119.3 . . ?
C22 C24 H24 119.3 . . ?
C19 C25 C24 120.6(2) . . ?
C19 C25 H25 119.7 . . ?
C24 C25 H25 119.7 . . ?
C31 C26 C27 118.2(2) . . ?
C31 C26 C5 119.6(2) . . ?
C27 C26 C5 122.27(19) . . ?
C28 C27 C26 120.8(2) . . ?
C28 C27 H27 119.6 . . ?
C26 C27 H27 119.6 . . ?
C29 C28 C27 120.2(3) . . ?
C29 C28 H28 119.9 . . ?
C27 C28 H28 119.9 . . ?
C30 C29 C28 119.7(2) . . ?
C30 C29 H29 120.2 . . ?
C28 C29 H29 120.2 . . ?
C29 C30 C31 120.6(2) . . ?
C29 C30 H30 119.7 . . ?
C31 C30 H30 119.7 . . ?
C30 C31 C26 120.6(2) . . ?
C30 C31 H31 119.7 . . ?
C26 C31 H31 119.7 . . ?
O3 C32 Ru1 178.08(18) . . ?
O2 C33 Ru1 173.96(17) . . ?
N1 C34 C35 114.30(16) . . ?
N1 C34 H34A 108.7 . . ?
C35 C34 H34A 108.7 . . ?
N1 C34 H34B 108.7 . . ?
C35 C34 H34B 108.7 . . ?
H34A C34 H34B 107.6 . . ?
C40 C35 C36 118.97(18) . . ?
C40 C35 C34 121.70(18) . . ?
C36 C35 C34 119.31(18) . . ?
C37 C36 C35 120.19(19) . . ?
C37 C36 H36 119.9 . . ?
C35 C36 H36 119.9 . . ?
C38 C37 C36 120.6(2) . . ?
C38 C37 H37 119.7 . . ?
C36 C37 H37 119.7 . . ?
C37 C38 C39 119.60(19) . . ?
C37 C38 H38 120.2 . . ?
C39 C38 H38 120.2 . . ?
C38 C39 C40 119.9(2) . . ?
C38 C39 H39 120.1 . . ?
C40 C39 H39 120.1 . . ?
C35 C40 C39 120.7(2) . . ?
C35 C40 H40 119.7 . . ?
C39 C40 H40 119.7 . . ?
N1 C41 C42 110.59(15) . . ?
N1 C41 C43 113.11(13) . . ?
C42 C41 C43 110.77(14) . . ?
N1 C41 H41 107.4 . . ?
C42 C41 H41 107.4 . . ?
C43 C41 H41 107.4 . . ?
C41 C42 C43 110.72(13) . 2_577 ?
C41 C42 H42A 109.5 . . ?
C43 C42 H42A 109.5 2_577 . ?
C41 C42 H42B 109.5 . . ?
C43 C42 H42B 109.5 2_577 . ?
H42A C42 H42B 108.1 . . ?
C41 C43 C42 110.14(10) . 2_577 ?
C41 C43 H43A 109.6 . . ?
C42 C43 H43A 109.6 2_577 . ?
C41 C43 H43B 109.6 . . ?
C42 C43 H43B 109.6 2_577 . ?
H43A C43 H43B 108.1 . . ?
Cl1 C44 Cl2 111.7 . . ?
Cl1 C44 H44A 109.3 . . ?
Cl2 C44 H44A 109.3 . . ?
Cl1 C44 H44B 109.3 . . ?
Cl2 C44 H44B 109.3 . . ?
H44A C44 H44B 107.9 . . ?

loop_
_geom_bond_atom_site_label_1
_geom_bond_atom_site_label_2
_geom_bond_distance
_geom_bond_site_symmetry_2
_geom_bond_publ_flag
Ru1 C33 1.891(2) . yes
Ru1 C32 1.903(2) . yes
Ru1 C4 2.199(2) . yes
Ru1 C3 2.2158(19) . yes
Ru1 N1 2.2306(15) . yes
Ru1 C2 2.254(2) . yes
Ru1 C5 2.258(2) . yes
Ru1 C1 2.4266(19) . yes
O1 C1 1.256(2) . ?
O2 C33 1.142(2) . ?
O3 C32 1.140(3) . ?
N1 C41 1.500(2) . ?
N1 C34 1.511(2) . ?
N1 H1 0.9300 . ?
C1 C5 1.471(3) . ?
C1 C2 1.479(3) . ?
C2 C3 1.452(3) . ?
C2 C6 1.472(3) . ?
C3 C4 1.435(3) . ?
C3 C12 1.486(3) . ?
C4 C5 1.445(3) . ?
C4 C19 1.495(3) . ?
C5 C26 1.478(3) . ?
C6 C11 1.403(3) . ?
C6 C7 1.404(3) . ?
C7 C8 1.392(3) . ?
C7 H7 0.9500 . ?
C8 C9 1.382(3) . ?
C8 H8 0.9500 . ?
C9 C10 1.391(3) . ?
C9 H9 0.9500 . ?
C10 C11 1.385(3) . ?
C10 H10 0.9500 . ?
C11 H11 0.9500 . ?
C12 C18 1.394(3) . ?
C12 C13 1.402(3) . ?
C13 C14 1.388(3) . ?
C13 H13 0.9500 . ?
C14 C15 1.393(3) . ?
C14 H14 0.9500 . ?
C15 C17 1.388(3) . ?
C15 C16 1.506(3) . ?
C16 H16A 0.9800 . ?
C16 H16B 0.9800 . ?
C16 H16C 0.9800 . ?
C17 C18 1.394(3) . ?
C17 H17 0.9500 . ?
C18 H18 0.9500 . ?
C19 C25 1.386(3) . ?
C19 C20 1.394(3) . ?
C20 C21 1.388(3) . ?
C20 H20 0.9500 . ?
C21 C22 1.381(3) . ?
C21 H21 0.9500 . ?
C22 C24 1.393(4) . ?
C22 C23 1.512(3) . ?
C23 H23A 0.9800 . ?
C23 H23B 0.9800 . ?
C23 H23C 0.9800 . ?
C24 C25 1.389(3) . ?
C24 H24 0.9500 . ?
C25 H25 0.9500 . ?
C26 C31 1.399(3) . ?
C26 C27 1.400(3) . ?
C27 C28 1.390(3) . ?
C27 H27 0.9500 . ?
C28 C29 1.383(4) . ?
C28 H28 0.9500 . ?
C29 C30 1.380(4) . ?
C29 H29 0.9500 . ?
C30 C31 1.387(3) . ?
C30 H30 0.9500 . ?
C31 H31 0.9500 . ?
C34 C35 1.513(3) . ?
C34 H34A 0.9900 . ?
C34 H34B 0.9900 . ?
C35 C40 1.389(3) . ?
C35 C36 1.392(3) . ?
C36 C37 1.391(3) . ?
C36 H36 0.9500 . ?
C37 C38 1.379(3) . ?
C37 H37 0.9500 . ?
C38 C39 1.389(3) . ?
C38 H38 0.9500 . ?
C39 C40 1.394(3) . ?
C39 H39 0.9500 . ?
C40 H40 0.9500 . ?
C41 C42 1.526(3) . ?
C41 C43 1.5279(19) . ?
C41 H41 1.0000 . ?
C42 C43 1.532(2) 2_577 ?
C42 H42A 0.9900 . ?
C42 H42B 0.9900 . ?
C43 C42 1.532(2) 2_577 ?
C43 H43A 0.9900 . ?
C43 H43B 0.9900 . ?
Cl1 C44 1.7676 . ?
Cl2 C44 1.7686 . ?
C44 H44A 0.9900 . ?
C44 H44B 0.9900 . ?

loop_
_geom_hbond_atom_site_label_D
_geom_hbond_atom_site_label_H
_geom_hbond_atom_site_label_A
_geom_hbond_distance_DH
_geom_hbond_distance_HA
_geom_hbond_distance_DA
_geom_hbond_angle_DHA
N1 H1 O1 0.93 2.07 2.884(2) 145.2

loop_
_geom_torsion_atom_site_label_1
_geom_torsion_atom_site_label_2
_geom_torsion_atom_site_label_3
_geom_torsion_atom_site_label_4
_geom_torsion
_geom_torsion_site_symmetry_4
_geom_torsion_publ_flag
C33 Ru1 N1 C41 9.63(15) . yes
C32 Ru1 N1 C41 100.88(15) . yes
C4 Ru1 N1 C41 -152.13(13) . yes
C3 Ru1 N1 C41 -99.28(15) . yes
C2 Ru1 N1 C41 -90.97(14) . yes
C5 Ru1 N1 C41 -154.19(14) . yes
C1 Ru1 N1 C41 -121.55(14) . yes
C33 Ru1 N1 C34 -126.34(13) . yes
C32 Ru1 N1 C34 -35.09(13) . yes
C4 Ru1 N1 C34 71.90(15) . yes
C3 Ru1 N1 C34 124.74(13) . yes
C2 Ru1 N1 C34 133.06(12) . yes
C5 Ru1 N1 C34 69.84(13) . yes
C1 Ru1 N1 C34 102.48(13) . yes
C33 Ru1 C1 O1 -90.98(19) . yes
C32 Ru1 C1 O1 85.7(2) . yes
C4 Ru1 C1 O1 157.6(2) . yes
C3 Ru1 C1 O1 -158.8(2) . yes
N1 Ru1 C1 O1 3.37(17) . yes
C2 Ru1 C1 O1 -118.9(2) . yes
C5 Ru1 C1 O1 118.3(2) . yes
C33 Ru1 C1 C5 150.77(12) . yes
C32 Ru1 C1 C5 -32.54(16) . yes
C4 Ru1 C1 C5 39.37(11) . yes
C3 Ru1 C1 C5 82.94(12) . yes
N1 Ru1 C1 C5 -114.88(11) . yes
C2 Ru1 C1 C5 122.80(16) . yes
C33 Ru1 C1 C2 27.97(15) . yes
C32 Ru1 C1 C2 -155.34(12) . yes
C4 Ru1 C1 C2 -83.43(12) . yes
C3 Ru1 C1 C2 -39.86(11) . yes
N1 Ru1 C1 C2 122.32(12) . yes
C5 Ru1 C1 C2 -122.80(16) . yes
O1 C1 C2 C3 179.51(19) . ?
C5 C1 C2 C3 11.1(2) . ?
Ru1 C1 C2 C3 63.88(13) . ?
O1 C1 C2 C6 -8.0(3) . ?
C5 C1 C2 C6 -176.42(18) . ?
Ru1 C1 C2 C6 -123.67(19) . ?
O1 C1 C2 Ru1 115.6(2) . ?
C5 C1 C2 Ru1 -52.75(13) . ?
C33 Ru1 C2 C3 86.44(12) . yes
C32 Ru1 C2 C3 -35.5(3) . yes
C4 Ru1 C2 C3 -37.50(11) . yes
N1 Ru1 C2 C3 -170.42(11) . yes
C5 Ru1 C2 C3 -80.05(12) . yes
C1 Ru1 C2 C3 -114.08(16) . yes
C33 Ru1 C2 C6 -35.22(16) . yes
C32 Ru1 C2 C6 -157.2(2) . yes
C4 Ru1 C2 C6 -159.16(18) . yes
C3 Ru1 C2 C6 -121.7(2) . yes
N1 Ru1 C2 C6 67.92(16) . yes
C5 Ru1 C2 C6 158.29(17) . yes
C1 Ru1 C2 C6 124.3(2) . yes
C33 Ru1 C2 C1 -159.47(11) . yes
C32 Ru1 C2 C1 78.5(3) . yes
C4 Ru1 C2 C1 76.59(12) . yes
C3 Ru1 C2 C1 114.08(16) . yes
N1 Ru1 C2 C1 -56.33(11) . yes
C5 Ru1 C2 C1 34.04(11) . yes
C6 C2 C3 C4 179.80(18) . ?
C1 C2 C3 C4 -8.0(2) . ?
Ru1 C2 C3 C4 61.60(13) . ?
C6 C2 C3 C12 -11.3(3) . ?
C1 C2 C3 C12 160.92(18) . ?
Ru1 C2 C3 C12 -129.53(19) . ?
C6 C2 C3 Ru1 118.2(2) . ?
C1 C2 C3 Ru1 -69.56(13) . ?
C33 Ru1 C3 C4 144.22(12) . yes
C32 Ru1 C3 C4 50.11(14) . yes
N1 Ru1 C3 C4 -104.15(12) . yes
C2 Ru1 C3 C4 -117.63(16) . yes
C5 Ru1 C3 C4 -37.83(11) . yes
C1 Ru1 C3 C4 -79.16(12) . yes
C33 Ru1 C3 C2 -98.15(12) . yes
C32 Ru1 C3 C2 167.75(12) . yes
C4 Ru1 C3 C2 117.63(16) . yes
N1 Ru1 C3 C2 13.49(16) . yes
C5 Ru1 C3 C2 79.80(12) . yes
C1 Ru1 C3 C2 38.47(11) . yes
C33 Ru1 C3 C12 24.6(2) . yes
C32 Ru1 C3 C12 -69.5(2) . yes
C4 Ru1 C3 C12 -119.6(2) . yes
N1 Ru1 C3 C12 136.27(17) . yes
C2 Ru1 C3 C12 122.8(2) . yes
C5 Ru1 C3 C12 -157.4(2) . yes
C1 Ru1 C3 C12 161.3(2) . yes
C2 C3 C4 C5 1.5(2) . ?
C12 C3 C4 C5 -167.50(18) . ?
Ru1 C3 C4 C5 64.43(13) . ?
C2 C3 C4 C19 169.12(18) . ?
C12 C3 C4 C19 0.1(3) . ?
Ru1 C3 C4 C19 -128.0(2) . ?
C2 C3 C4 Ru1 -62.91(13) . ?
C12 C3 C4 Ru1 128.07(19) . ?
C33 Ru1 C4 C3 -44.76(14) . yes
C32 Ru1 C4 C3 -141.94(11) . yes
N1 Ru1 C4 C3 113.51(11) . yes
C2 Ru1 C4 C3 37.49(11) . yes
C5 Ru1 C4 C3 116.86(16) . yes
C1 Ru1 C4 C3 78.98(12) . yes
C33 Ru1 C4 C5 -161.62(12) . yes
C32 Ru1 C4 C5 101.20(12) . yes
C3 Ru1 C4 C5 -116.86(16) . yes
N1 Ru1 C4 C5 -3.35(16) . yes
C2 Ru1 C4 C5 -79.37(12) . yes
C1 Ru1 C4 C5 -37.88(11) . yes
C33 Ru1 C4 C19 76.0(2) . yes
C32 Ru1 C4 C19 -21.18(19) . yes
C3 Ru1 C4 C19 120.8(2) . yes
N1 Ru1 C4 C19 -125.74(16) . yes
C2 Ru1 C4 C19 158.2(2) . yes
C5 Ru1 C4 C19 -122.4(2) . yes
C1 Ru1 C4 C19 -160.3(2) . yes
C3 C4 C5 C1 5.6(2) . ?
C19 C4 C5 C1 -162.00(18) . ?
Ru1 C4 C5 C1 68.94(13) . ?
C3 C4 C5 C26 173.60(19) . ?
C19 C4 C5 C26 6.0(3) . ?
Ru1 C4 C5 C26 -123.0(2) . ?
C3 C4 C5 Ru1 -63.38(13) . ?
C19 C4 C5 Ru1 129.1(2) . ?
O1 C1 C5 C4 -178.73(18) . ?
C2 C1 C5 C4 -10.2(2) . ?
Ru1 C1 C5 C4 -62.86(13) . ?
O1 C1 C5 C26 12.8(3) . ?
C2 C1 C5 C26 -178.66(18) . ?
Ru1 C1 C5 C26 128.7(2) . ?
O1 C1 C5 Ru1 -115.87(19) . ?
C2 C1 C5 Ru1 52.61(13) . ?
C33 Ru1 C5 C4 43.3(3) . yes
C32 Ru1 C5 C4 -87.20(13) . yes
C3 Ru1 C5 C4 37.96(12) . yes
N1 Ru1 C5 C4 177.49(12) . yes
C2 Ru1 C5 C4 80.71(12) . yes
C1 Ru1 C5 C4 114.97(16) . yes
C33 Ru1 C5 C1 -71.6(2) . yes
C32 Ru1 C5 C1 157.83(11) . yes
C4 Ru1 C5 C1 -114.97(16) . yes
C3 Ru1 C5 C1 -77.01(12) . yes
N1 Ru1 C5 C1 62.52(11) . yes
C2 Ru1 C5 C1 -34.25(10) . yes
C33 Ru1 C5 C26 164.02(19) . yes
C32 Ru1 C5 C26 33.49(19) . yes
C4 Ru1 C5 C26 120.7(2) . yes
C3 Ru1 C5 C26 158.6(2) . yes
N1 Ru1 C5 C26 -61.82(18) . yes
C2 Ru1 C5 C26 -158.60(19) . yes
C1 Ru1 C5 C26 -124.3(2) . yes
C3 C2 C6 C11 -30.4(3) . ?
C1 C2 C6 C11 158.61(19) . ?
Ru1 C2 C6 C11 58.8(2) . ?
C3 C2 C6 C7 151.3(2) . ?
C1 C2 C6 C7 -19.7(3) . ?
Ru1 C2 C6 C7 -119.47(18) . ?
C11 C6 C7 C8 -1.3(3) . ?
C2 C6 C7 C8 177.04(18) . ?
C6 C7 C8 C9 1.4(3) . ?
C7 C8 C9 C10 -0.7(3) . ?
C8 C9 C10 C11 -0.1(3) . ?
C9 C10 C11 C6 0.2(3) . ?
C7 C6 C11 C10 0.5(3) . ?
C2 C6 C11 C10 -177.80(18) . ?
C4 C3 C12 C18 -54.6(3) . ?
C2 C3 C12 C18 138.3(2) . ?
Ru1 C3 C12 C18 39.7(3) . ?
C4 C3 C12 C13 123.0(2) . ?
C2 C3 C12 C13 -44.1(3) . ?
Ru1 C3 C12 C13 -142.66(18) . ?
C18 C12 C13 C14 -1.1(3) . ?
C3 C12 C13 C14 -178.8(2) . ?
C12 C13 C14 C15 0.3(4) . ?
C13 C14 C15 C17 0.9(4) . ?
C13 C14 C15 C16 -177.3(2) . ?
C14 C15 C17 C18 -1.2(3) . ?
C16 C15 C17 C18 177.0(2) . ?
C13 C12 C18 C17 0.7(3) . ?
C3 C12 C18 C17 178.39(19) . ?
C15 C17 C18 C12 0.4(3) . ?
C3 C4 C19 C25 -93.6(3) . ?
C5 C4 C19 C25 72.0(3) . ?
Ru1 C4 C19 C25 170.59(16) . ?
C3 C4 C19 C20 86.9(3) . ?
C5 C4 C19 C20 -107.5(2) . ?
Ru1 C4 C19 C20 -8.9(3) . ?
C25 C19 C20 C21 -0.4(3) . ?
C4 C19 C20 C21 179.1(2) . ?
C19 C20 C21 C22 0.8(3) . ?
C20 C21 C22 C24 -0.7(4) . ?
C20 C21 C22 C23 179.1(2) . ?
C21 C22 C24 C25 0.2(4) . ?
C23 C22 C24 C25 -179.5(3) . ?
C20 C19 C25 C24 0.0(3) . ?
C4 C19 C25 C24 -179.5(2) . ?
C22 C24 C25 C19 0.1(4) . ?
C4 C5 C26 C31 -139.2(2) . ?
C1 C5 C26 C31 27.0(3) . ?
Ru1 C5 C26 C31 129.73(18) . ?
C4 C5 C26 C27 40.7(3) . ?
C1 C5 C26 C27 -153.1(2) . ?
Ru1 C5 C26 C27 -50.4(3) . ?
C31 C26 C27 C28 -0.2(3) . ?
C5 C26 C27 C28 179.9(2) . ?
C26 C27 C28 C29 -0.7(4) . ?
C27 C28 C29 C30 1.4(4) . ?
C28 C29 C30 C31 -1.1(4) . ?
C29 C30 C31 C26 0.1(4) . ?
C27 C26 C31 C30 0.5(3) . ?
C5 C26 C31 C30 -179.6(2) . ?
C32 Ru1 C33 O2 121.3(17) . yes
C4 Ru1 C33 O2 19.2(17) . yes
C3 Ru1 C33 O2 -6.5(17) . yes
N1 Ru1 C33 O2 -144.4(17) . yes
C2 Ru1 C33 O2 -44.5(17) . yes
C5 Ru1 C33 O2 -11.3(18) . yes
C1 Ru1 C33 O2 -60.9(17) . yes
C41 N1 C34 C35 60.0(2) . ?
Ru1 N1 C34 C35 -159.13(13) . ?
N1 C34 C35 C40 -94.9(2) . ?
N1 C34 C35 C36 86.6(2) . ?
C40 C35 C36 C37 -0.3(3) . ?
C34 C35 C36 C37 178.28(19) . ?
C35 C36 C37 C38 0.7(3) . ?
C36 C37 C38 C39 0.1(3) . ?
C37 C38 C39 C40 -1.2(3) . ?
C36 C35 C40 C39 -0.8(3) . ?
C34 C35 C40 C39 -179.35(19) . ?
C38 C39 C40 C35 1.6(3) . ?
C34 N1 C41 C42 -166.01(15) . ?
Ru1 N1 C41 C42 58.86(18) . ?
C34 N1 C41 C43 69.10(17) . ?
Ru1 N1 C41 C43 -66.03(17) . ?
N1 C41 C42 C43 176.28(12) 2_577 ?
C43 C41 C42 C43 -57.51(16) 2_577 ?
N1 C41 C43 C42 -178.03(13) 2_577 ?
C42 C41 C43 C42 57.18(17) 2_577 ?

loop_
_platon_squeeze_void_nr
_platon_squeeze_void_average_x
_platon_squeeze_void_average_y
_platon_squeeze_void_average_z
_platon_squeeze_void_volume
_platon_squeeze_void_count_electrons
1 0.500 0.475 0.500 457.2 175.2
